data_7717297
loop_
_publ_author_name
'Czernetzki, Corinna'
'Arrowsmith, Merle'
'J&#xfc;rgensen, Malte'
'Hagspiel, Stephan'
'Braunschweig, Holger'

_publ_section_title
;
 Synthesis and structures of molecular beryllium Grignard analogues
 featuring terminal and bridging pseudohalides.
;
_journal_issue 45
_journal_name_full 'Dalton transactions (Cambridge, England : 2003)'
_journal_page_first 18296
_journal_page_last 18303
_journal_paper_doi 10.1039/d4dt02457e
_journal_volume 53
_journal_year 2024
_chemical_formula_moiety '0.93 [C41 H63 Be N2 O P], 0.07 [C40 H63 Be N2 Br]'
_chemical_formula_sum 'C40.93 H63 Be Br0.07 N2 O0.93 P0.93'
_chemical_formula_weight 641.30
_chemical_name_systematic '[(CAAC)(CAACH)Be(OCP)], 4a'
_chemical_properties_physical Air-sensitive,Moisture-sensitive
_space_group_crystal_system triclinic
_space_group_IT_number 2
_space_group_name_Hall '-P 1'
_space_group_name_H-M_alt 'P -1'
_atom_sites_solution_hydrogens geom
_atom_sites_solution_primary dual
_atom_sites_solution_secondary difmap
_audit_creation_date 2024-07-01
_audit_creation_method 'CIF-fill 1.5c (K.Radacki, 2005-23)'
_audit_update_record
;
2024-08-22 deposited with the CCDC.	2024-10-14 downloaded from the CCDC.
;
_cell_angle_alpha 73.555(2)
_cell_angle_beta 83.483(2)
_cell_angle_gamma 78.427(2)
_cell_formula_units_Z 2
_cell_length_a 9.8175(2)
_cell_length_b 11.1664(3)
_cell_length_c 18.8250(4)
_cell_measurement_reflns_used 18483
_cell_measurement_temperature 100(2)
_cell_measurement_theta_max 73.7790
_cell_measurement_theta_min 4.1860
_cell_volume 1935.52(8)
_computing_cell_refinement 'CrysAlisPro 1.171.42.63a (Rigaku OD, 2022)'
_computing_data_collection 'CrysAlisPro 1.171.42.63a (Rigaku OD, 2022)'
_computing_data_reduction 'CrysAlisPro 1.171.42.63a (Rigaku OD, 2022)'
_computing_molecular_graphics 'ShelXLe (Huebschle et all, 2011)'
_computing_publication_material 'SHELXL-2019/1 (Sheldrick, 2019)'
_computing_structure_refinement 'SHELXL-2019/1 (Sheldrick, 2019)'
_computing_structure_solution 'SHELXT 2014/5 (Sheldrick, 2014)''
_diffrn_ambient_environment N~2~
_diffrn_ambient_temperature 100(2)
_diffrn_detector HPA
_diffrn_detector_area_resol_mean 10.0
_diffrn_detector_type 'HyPix Arc150'
_diffrn_measured_fraction_theta_full 0.993
_diffrn_measured_fraction_theta_max 0.991
_diffrn_measurement_details
;
 List of Runs (angles in degrees, time in seconds):
 --------------------------------------------------------------------------
  1  \w    -95.00 -60.00   0.50    2.11    --  -46.00 -47.00 163.48   70
  2  \w   -103.00 -68.00   0.50    2.11    --  -54.00 -48.00  78.55   70
  3  \w     16.00  66.00   0.50    2.11    --   58.60 -95.00   0.00  100
  4  \w   -110.00 -75.00   0.50    2.11    --  -62.00 -51.00 -15.65   70
  5  \w   -114.00 -79.00   0.50    2.11    --  -66.00 -52.00-102.46   70
  6  \w   -117.00 -84.00   0.50    2.11    --  -70.00 -57.00-112.38   66
  7  \w   -117.00 -83.00   0.50    2.11    --  -70.00 -55.00 -54.63   68
  8  \w   -118.00 -83.00   0.50    2.11    --  -70.00 -54.00  68.59   70
  9  \w    -92.00 -31.00   0.50    2.11    --  -76.30 112.00  90.00  122
 10  \w    -92.00 -31.00   0.50    2.11    --  -76.30 112.00 -90.00  122
 11  \w   -130.00 -92.00   0.50    2.11    --  -79.50 -43.00 -49.61   76
 12  \w   -128.00 -93.00   0.50    2.11    --  -79.50 -50.00 166.84   70
 13  \w   -104.00 -33.00   0.50    2.11    --  -79.50 133.00 -17.73  142
 14  \w   -126.00 -91.00   0.50    2.11    --  -79.50 -59.00-156.33   70
 15  \w    -98.00 -33.00   0.50    2.11    --  -79.50 119.00 158.39  130
 16  \w   -130.00 -91.00   0.50    2.11    --  -79.50 -40.00  44.47   78
 17  \w   -126.00 -93.00   0.50    2.11    --  -79.50-120.00 156.91   66
 18  \w     36.00  98.00   0.50    2.11    --   82.00-115.00 -52.78  124
 19  \w     40.00  90.00   0.50    2.11    --   82.35 -95.00-180.00  100
 20  \w     40.00  90.00   0.50    2.11    --   82.35 -95.00  60.00  100
 21  \w     37.00  93.00   0.50    2.11    --   82.35-112.00-150.00  112
 22  \w     40.00  90.00   0.50    2.11    --   82.35 -95.00   0.00  100
 23  \w     37.00  93.00   0.50    2.11    --   82.35-112.00-120.00  112
 24  \w     46.00 133.00   0.50    2.11    --   82.35  15.00 -30.00  174
 25  \w     40.00  90.00   0.50    2.11    --   82.35 -95.00 -60.00  100
 26  \w     37.00  93.00   0.50    2.11    --   82.35-112.00   0.00  112
 27  \w     37.00  93.00   0.50    2.11    --   82.35-112.00  60.00  112
 28  \w     46.00 133.00   0.50    2.11    --   82.35  15.00 150.00  174
 29  \w     37.00  93.00   0.50    2.11    --   82.35-112.00  90.00  112
 30  \w     37.00  93.00   0.50    2.11    --   82.35-112.00 -30.00  112
 31  \w     40.00  90.00   0.50    2.11    --   82.35 -95.00-150.00  100
 32  \w     97.00 132.00   0.50    2.11    --   85.25 125.00-101.30   70
 33  \w     44.00  90.00   0.50    2.11    --   85.25 -91.00 -47.75   92
 34  \w     96.00 138.00   0.50    2.11    --   85.25  31.00 -67.56   84
 35  \w     91.00 132.00   0.50    2.11    --   85.25 136.00-147.12   82
 36  \w     39.00  97.00   0.50    2.11    --   85.25-115.00 141.22  116
 37  \w     67.00 136.00   0.50    2.11    --   85.25  18.00 -92.44  138
 38  \w     99.00 130.00   0.50    2.11    --   85.25  63.00-166.24   62
 39  \w     73.00 137.00   0.50    2.11    --   85.25  21.00-155.12  128
 40  \w     39.00  98.00   0.50    2.11    --   85.25-117.00  -7.41  118
 41  \w     42.00  93.00   0.50    2.11    --   85.25 -98.00 150.68  102
 42  \w     40.00 109.00   0.50    2.11    --   85.25-140.00  60.04  138
 43  \w     44.00  91.00   0.50    2.11    --   85.25 -92.00  25.67   94
 44  \w     39.00 108.00   0.50    2.11    --   85.25-139.00-156.70  138
 45  \w     97.00 131.00   0.50    2.11    --   85.25  61.00 113.78   68
 46  \w     41.00  92.00   0.50    2.11    --   85.25-100.00   9.43  102
 47  \w     43.00  92.00   0.50    2.11    --   85.25 -94.00-124.40   98
 48  \w     98.00 132.00   0.50    2.11    --   85.25 122.00 109.38   68
 49  \w     98.00 132.00   0.50    2.11    --   85.25 123.00 -15.84   68
 50  \w     97.00 136.00   0.50    2.11    --   85.25  39.00  22.95   78
 51  \w     39.00 100.00   0.50    2.11    --   85.25-123.00 -73.29  122
 52  \w     43.00  92.00   0.50    2.11    --   85.25 -94.00  93.09   98
 53  \w     25.00  54.00   0.50    2.11    --   14.00  61.00-126.70   58
 54  \w     30.00  56.00   0.50    2.11    --   18.00  60.00 -34.16   52
 55  \w     34.00  60.00   0.50    2.11    --   22.00  57.00  18.58   52
 56  \w     34.00  60.00   0.50    2.11    --   22.00  58.00  50.39   52
 57  \w    -79.00 -44.00   0.50    2.11    --  -30.00 -48.00  90.46   70
 58  \w   -121.00 -86.00   0.50    2.11    --  -74.00 -56.00  31.92   70
 59  \w   -121.00 -86.00   0.50    2.11    --  -74.00 -57.00 175.97   70
 60  \w   -121.00 -86.00   0.50    2.11    --  -74.00 -58.00-143.63   70
 61  \w   -122.00 -87.00   0.50    2.11    --  -74.00 -52.00 158.66   70
 62  \w   -121.00 -86.00   0.50    2.11    --  -74.00 -56.00 129.51   70
 63  \w   -121.00 -86.00   0.50    2.11    --  -74.00 -57.00 -66.78   70
 64  \w   -120.00 -86.00   0.50    2.11    --  -74.00 -59.00  22.19   68
 65  \w   -121.00 -86.00   0.50    2.11    --  -74.00 -56.00 139.10   70
 66  \w   -121.00 -86.00   0.50    2.11    --  -74.00 -55.00 117.17   70
 67  \w   -121.00 -86.00   0.50    2.11    --  -74.00 -58.00  58.61   70
 68  \w   -121.00 -86.00   0.50    2.11    --  -74.00 -58.00 -23.01   70
 69  \w   -129.00 -89.00   0.50    2.11    --  -78.00 -38.00  71.19   80
 70  \w   -125.00 -91.00   0.50    2.11    --  -79.50 -60.00  12.02   68
 71  \w   -130.00 -91.00   0.50    2.11    --  -79.50 -40.00  27.32   78
 72  \w   -102.00 -33.00   0.50    2.11    --  -79.50 132.00-161.86  138
 73  \w   -126.00 -91.00   0.50    2.11    --  -79.50-125.00-161.81   70
 74  \w   -125.00 -91.00   0.50    2.11    --  -79.50 -61.00 -63.94   68
 75  \w   -126.00 -92.00   0.50    2.11    --  -79.50-123.00  47.64   68
 76  \w   -125.00 -91.00   0.50    2.11    --  -79.50 -60.00-116.96   68
 77  \w   -125.00 -91.00   0.50    2.11    --  -79.50 -61.00 -85.25   68
 78  \w   -130.00 -91.00   0.50    2.11    --  -79.50 -41.00  64.08   78
 79  \w   -127.00 -90.00   0.50    2.11    --  -79.50-127.00 -48.16   74
 80  \w   -126.00 -88.00   0.50    2.11    --  -79.50-131.00  39.34   76
 81  \w   -124.00 -94.00   0.50    2.11    --  -79.50 -64.00 161.70   60
 82  \w   -125.00 -91.00   0.50    2.11    --  -79.50 -60.00-127.00   68
 83  \w   -125.00 -90.00   0.50    2.11    --  -79.50 -62.00 -32.75   70
 84  \w   -127.00 -89.00   0.50    2.11    --  -79.50-128.00-100.00   76
 85  \w   -124.00 -94.00   0.50    2.11    --  -79.50 -64.00 121.76   60
 86  \w     46.00 133.00   0.50    2.11    --   82.35  15.00  30.00  174
;
_diffrn_measurement_device 'four-circle diffractometer'
_diffrn_measurement_device_type 'Rigaku XtaLAB Synergy-R'
_diffrn_measurement_method '\w scans'
_diffrn_orient_matrix_type
;
 CrysAlisPro convention (1999,Acta A55,543-557)
;
_diffrn_orient_matrix_UB_11 -0.0453849000
_diffrn_orient_matrix_UB_12 -0.1306585000
_diffrn_orient_matrix_UB_13 0.0254838000
_diffrn_orient_matrix_UB_21 -0.1131882000
_diffrn_orient_matrix_UB_22 0.0492093000
_diffrn_orient_matrix_UB_23 0.0537039000
_diffrn_orient_matrix_UB_31 -0.1043020000
_diffrn_orient_matrix_UB_32 0.0432097000
_diffrn_orient_matrix_UB_33 -0.0614303000
_diffrn_radiation_monochromator 'multi-layer mirror'
_diffrn_radiation_probe x-ray
_diffrn_radiation_type CuK\a
_diffrn_radiation_wavelength 1.54184
_diffrn_radiation_xray_symbol K-L~2,3~
_diffrn_reflns_av_R_equivalents 0.0645
_diffrn_reflns_av_unetI/netI 0.0388
_diffrn_reflns_Laue_measured_fraction_full 0.993
_diffrn_reflns_Laue_measured_fraction_max 0.991
_diffrn_reflns_limit_h_max 11
_diffrn_reflns_limit_h_min -11
_diffrn_reflns_limit_k_max 13
_diffrn_reflns_limit_k_min -13
_diffrn_reflns_limit_l_max 22
_diffrn_reflns_limit_l_min -22
_diffrn_reflns_number 62272
_diffrn_reflns_point_group_measured_fraction_full 0.993
_diffrn_reflns_point_group_measured_fraction_max 0.991
_diffrn_reflns_theta_full 67.684
_diffrn_reflns_theta_max 70.069
_diffrn_reflns_theta_min 4.194
_diffrn_source 'rotating-anode X-ray tube'
_diffrn_source_type 'PhotonJet-R X-ray Source'
_exptl_absorpt_coefficient_mu 0.907
_exptl_absorpt_correction_T_max 1.000
_exptl_absorpt_correction_T_min 0.893
_exptl_absorpt_correction_type gaussian
_exptl_absorpt_process_details
;
 CrysAlisPro 1.171.42.63a (Rigaku Oxford Diffraction, 2022) Numerical 
 absorption correction based on gaussian integration over a multifaceted 
 crystal model Empirical absorption correction using spherical harmonics, 
 implemented in SCALE3 ABSPACK scaling algorithm.
;
_exptl_crystal_colour 'clear brown'
_exptl_crystal_density_diffrn 1.100
_exptl_crystal_description plate
_exptl_crystal_F_000 701
_exptl_crystal_preparation
;
 For data collection the crystal was immersed in a film of perfluoropolyether 
 oil, mounted on a polyimide loop and transferred to stream of cold nitrogen 
 (Oxford Cryostream 800).
;
_exptl_crystal_size_max 0.120
_exptl_crystal_size_mid 0.070
_exptl_crystal_size_min 0.020
_refine_diff_density_max 0.289
_refine_diff_density_min -0.267
_refine_diff_density_rms 0.044
_refine_ls_extinction_method none
_refine_ls_goodness_of_fit_ref 1.022
_refine_ls_hydrogen_treatment constr
_refine_ls_matrix_type full
_refine_ls_number_parameters 470
_refine_ls_number_reflns 7274
_refine_ls_number_restraints 72
_refine_ls_restrained_S_all 1.022
_refine_ls_R_factor_all 0.0644
_refine_ls_R_factor_gt 0.0474
_refine_ls_shift/su_max 0.000
_refine_ls_shift/su_mean 0.000
_refine_ls_structure_factor_coef Fsqd
_refine_ls_weighting_details
;
 w=1/[\s^2^(Fo^2^)+(0.0765P)^2^+0.5159P] where P=(Fo^2^+2Fc^2^)/3
;
_refine_ls_weighting_scheme calc
_refine_ls_wR_factor_gt 0.1279
_refine_ls_wR_factor_ref 0.1377
_reflns_Friedel_coverage 0.000
_reflns_number_gt 5603
_reflns_number_total 7274
_reflns_threshold_expression 'I > 2\s(I)'
_cod_data_source_file d4dt02457e2.cif
_cod_data_source_block CoCz087_CoCz_a
_cod_depositor_comments 'Adding full bibliography for 7717294--7717301.cif.'
_cod_database_code 7717297
_shelx_shelxl_version_number 2019/1
_shelx_space_group_comment
;
 The symmetry employed for this shelxl refinement is uniquely defined by the 
 following loop, which should always be used as a source of symmetry 
 information in preference to the above space-group names. They are only 
 intended as comments.
;
_shelx_estimated_absorpt_t_min 0.899
_shelx_estimated_absorpt_t_max 0.982

loop_
_space_group_symop_operation_xyz
'x, y, z'
'-x, -y, -z'

loop_
_atom_site_label
_atom_site_type_symbol
_atom_site_fract_x
_atom_site_fract_y
_atom_site_fract_z
_atom_site_U_iso_or_equiv
_atom_site_adp_type
_atom_site_occupancy
_atom_site_site_symmetry_order
_atom_site_calc_flag
_atom_site_refinement_flags_posn
_atom_site_refinement_flags_adp
_atom_site_refinement_flags_occupancy
_atom_site_disorder_assembly
_atom_site_disorder_group
Be1_1 Be 0.2233(2) 0.3347(2) 0.71237(13) 0.0257(5) Uani 1 1 d . U . . .
O1_1 O 0.14307(17) 0.45319(19) 0.66037(10) 0.0367(4) Uani 0.9334(13) 1 d . U P A 1
C1_1 C 0.1115(7) 0.5676(4) 0.6219(4) 0.0413(11) Uani 0.9334(13) 1 d . U P A 1
P1_1 P 0.06978(6) 0.70322(5) 0.57365(3) 0.04154(18) Uani 0.9334(13) 1 d . U P A 1
Br1_1 Br 0.1299(10) 0.5259(8) 0.6315(6) 0.0450(18) Uani 0.0666(13) 1 d . U P A 2
C1_2 C 0.18139(16) 0.19936(16) 0.68978(9) 0.0234(3) Uani 1 1 d . . . . .
N1_2 N 0.25902(13) 0.11422(13) 0.66063(7) 0.0221(3) Uani 1 1 d . . . . .
C2_2 C 0.03119(17) 0.17587(17) 0.70043(10) 0.0283(4) Uani 1 1 d . . . . .
C4_2 C 0.18361(17) 0.01459(16) 0.64739(10) 0.0259(4) Uani 1 1 d . . . . .
C3_21 C 0.04613(19) 0.04023(19) 0.69271(12) 0.0298(4) Uani 0.9334(13) 1 d . U P A 1
H3A_21 H 0.047981 -0.021573 0.742230 0.036 Uiso 0.9334(13) 1 calc R U P A 1
H3AB_21 H -0.033037 0.032884 0.666931 0.036 Uiso 0.9334(13) 1 calc R U P A 1
C7_21 C 0.1660(2) 0.0393(2) 0.56501(11) 0.0325(4) Uani 0.9334(13) 1 d . U P A 1
H7A_21 H 0.116133 0.126053 0.545650 0.049 Uiso 0.9334(13) 1 calc R U P A 1
H7B_21 H 0.112629 -0.021018 0.557544 0.049 Uiso 0.9334(13) 1 calc R U P A 1
H7C_21 H 0.257813 0.028955 0.538724 0.049 Uiso 0.9334(13) 1 calc R U P A 1
C8_21 C 0.2602(2) -0.12017(19) 0.67586(13) 0.0357(5) Uani 0.9334(13) 1 d . U P A 1
H8A_21 H 0.207323 -0.179352 0.666581 0.054 Uiso 0.9334(13) 1 calc R U P A 1
H8B_21 H 0.270128 -0.138699 0.729296 0.054 Uiso 0.9334(13) 1 calc R U P A 1
H8C_21 H 0.352651 -0.129566 0.650125 0.054 Uiso 0.9334(13) 1 calc R U P A 1
C3_22 C 0.041(3) 0.087(3) 0.6405(18) 0.031(3) Uani 0.0666(13) 1 d . U P A 2
H3A_22 H -0.028126 0.029374 0.654845 0.037 Uiso 0.0666(13) 1 calc R U P A 2
H3AB_22 H 0.027047 0.140216 0.589204 0.037 Uiso 0.0666(13) 1 calc R U P A 2
C7_22 C 0.252(3) -0.026(3) 0.5763(17) 0.034(4) Uani 0.0666(13) 1 d . U P A 2
H7A_22 H 0.198373 -0.082221 0.564586 0.052 Uiso 0.0666(13) 1 calc R U P A 2
H7B_22 H 0.347980 -0.071065 0.585537 0.052 Uiso 0.0666(13) 1 calc R U P A 2
H7C_22 H 0.253916 0.049472 0.534382 0.052 Uiso 0.0666(13) 1 calc R U P A 2
C8_22 C 0.201(3) -0.101(3) 0.7166(18) 0.034(4) Uani 0.0666(13) 1 d . U P A 2
H8A_22 H 0.135352 -0.156082 0.716634 0.051 Uiso 0.0666(13) 1 calc R U P A 2
H8B_22 H 0.183011 -0.071001 0.761587 0.051 Uiso 0.0666(13) 1 calc R U P A 2
H8C_22 H 0.296613 -0.148225 0.715423 0.051 Uiso 0.0666(13) 1 calc R U P A 2
C5_2 C -0.05297(19) 0.27719(19) 0.63968(11) 0.0351(4) Uani 1 1 d . . . . .
H5A_2 H -0.007022 0.275712 0.590843 0.053 Uiso 1 1 calc R U . . .
H5B_2 H -0.058080 0.361148 0.647484 0.053 Uiso 1 1 calc R U . . .
H5C_2 H -0.147282 0.259117 0.642101 0.053 Uiso 1 1 calc R U . . .
C6_2 C -0.03867(19) 0.1858(2) 0.77579(11) 0.0386(5) Uani 1 1 d . . . . .
H6A_2 H -0.039528 0.270650 0.781199 0.058 Uiso 1 1 calc R U . . .
H6B_2 H 0.013227 0.122064 0.815326 0.058 Uiso 1 1 calc R U . . .
H6C_2 H -0.134536 0.170890 0.779192 0.058 Uiso 1 1 calc R U . . .
C1_3 C 0.40424(16) 0.11946(16) 0.63267(9) 0.0245(4) Uani 1 1 d . . . . .
C2_3 C 0.43005(18) 0.20180(18) 0.56248(10) 0.0296(4) Uani 1 1 d . . . . .
C3_3 C 0.56903(19) 0.2030(2) 0.53620(11) 0.0366(5) Uani 1 1 d . . . . .
H3_3 H 0.589042 0.258443 0.489269 0.044 Uiso 1 1 calc R U . . .
C4_3 C 0.67745(19) 0.1262(2) 0.57633(12) 0.0400(5) Uani 1 1 d . . . . .
H4_3 H 0.770878 0.127744 0.556858 0.048 Uiso 1 1 calc R U . . .
C5_3 C 0.64983(18) 0.0472(2) 0.64472(12) 0.0363(5) Uani 1 1 d . . . . .
H5_3 H 0.725499 -0.005364 0.672071 0.044 Uiso 1 1 calc R U . . .
C6_3 C 0.51426(17) 0.04160(17) 0.67544(10) 0.0280(4) Uani 1 1 d . . . . .
C7_3 C 0.3195(2) 0.29173(19) 0.51338(10) 0.0352(4) Uani 1 1 d . . . . .
H7_3 H 0.225846 0.279995 0.538438 0.042 Uiso 1 1 calc R U . . .
C8_3 C 0.3272(2) 0.2647(2) 0.43729(11) 0.0487(6) Uani 1 1 d . . . . .
H8A_3 H 0.248369 0.317646 0.409239 0.073 Uiso 1 1 calc R U . . .
H8B_3 H 0.323665 0.175009 0.444210 0.073 Uiso 1 1 calc R U . . .
H8C_3 H 0.414623 0.284189 0.409885 0.073 Uiso 1 1 calc R U . . .
C9_3 C 0.3345(3) 0.4306(2) 0.50164(12) 0.0488(5) Uani 1 1 d . . . . .
H9A_3 H 0.420596 0.446502 0.471601 0.073 Uiso 1 1 calc R U . . .
H9B_3 H 0.337849 0.446862 0.549866 0.073 Uiso 1 1 calc R U . . .
H9C_3 H 0.254634 0.487018 0.475978 0.073 Uiso 1 1 calc R U . . .
C10_3 C 0.49786(18) -0.04569(17) 0.75285(10) 0.0300(4) Uani 1 1 d . . . . .
H10_3 H 0.396221 -0.040885 0.767646 0.036 Uiso 1 1 calc R U . . .
C11_3 C 0.5674(2) -0.0070(2) 0.80988(11) 0.0379(5) Uani 1 1 d . . . . .
H11A_3 H 0.667135 -0.010973 0.795990 0.057 Uiso 1 1 calc R U . . .
H11B_3 H 0.554535 -0.065066 0.859078 0.057 Uiso 1 1 calc R U . . .
H11C_3 H 0.524904 0.079755 0.811008 0.057 Uiso 1 1 calc R U . . .
C12_3 C 0.5624(2) -0.18437(19) 0.75637(13) 0.0431(5) Uani 1 1 d . . . . .
H12A_3 H 0.528041 -0.209229 0.716706 0.065 Uiso 1 1 calc R U . . .
H12B_3 H 0.536282 -0.239238 0.804582 0.065 Uiso 1 1 calc R U . . .
H12C_3 H 0.664073 -0.193077 0.750049 0.065 Uiso 1 1 calc R U . . .
C1_4 C 0.32728(17) 0.33582(16) 0.78251(9) 0.0253(4) Uani 1 1 d . . . . .
H1_4 H 0.371126 0.246031 0.805335 0.030 Uiso 1 1 calc R U . . .
N1_4 N 0.25680(15) 0.38986(14) 0.84356(8) 0.0274(3) Uani 1 1 d . . . . .
C2_4 C 0.44619(18) 0.41413(17) 0.75589(10) 0.0276(4) Uani 1 1 d . . . . .
C3_4 C 0.48974(19) 0.42185(19) 0.82992(11) 0.0343(4) Uani 1 1 d . . . . .
H3A_4 H 0.533971 0.497180 0.822160 0.041 Uiso 1 1 calc R U . . .
H3AB_4 H 0.557454 0.345179 0.851949 0.041 Uiso 1 1 calc R U . . .
C4_4 C 0.3570(2) 0.4317(2) 0.88194(11) 0.0355(4) Uani 1 1 d . . . . .
C5_4 C 0.3952(2) 0.54687(17) 0.70605(11) 0.0348(4) Uani 1 1 d . . . . .
H5A_4 H 0.464778 0.600615 0.702108 0.052 Uiso 1 1 calc R U . . .
H5B_4 H 0.306911 0.584229 0.727598 0.052 Uiso 1 1 calc R U . . .
H5C_4 H 0.381220 0.540639 0.656579 0.052 Uiso 1 1 calc R U . . .
C6_4 C 0.56692(19) 0.34851(19) 0.71393(11) 0.0357(4) Uani 1 1 d . . . . .
H6A_4 H 0.533123 0.336192 0.669924 0.054 Uiso 1 1 calc R U . . .
H6B_4 H 0.605806 0.265955 0.746294 0.054 Uiso 1 1 calc R U . . .
H6C_4 H 0.639289 0.401280 0.698640 0.054 Uiso 1 1 calc R U . . .
C7_4 C 0.3027(2) 0.5683(2) 0.88658(13) 0.0498(6) Uani 1 1 d . . . . .
H7A_4 H 0.286539 0.624072 0.836610 0.075 Uiso 1 1 calc R U . . .
H7B_4 H 0.371735 0.596678 0.908821 0.075 Uiso 1 1 calc R U . . .
H7C_4 H 0.215161 0.571394 0.917275 0.075 Uiso 1 1 calc R U . . .
C8_4 C 0.3874(3) 0.3508(3) 0.96117(11) 0.0528(6) Uani 1 1 d . . . . .
H8A_4 H 0.431347 0.264391 0.959970 0.079 Uiso 1 1 calc R U . . .
H8B_4 H 0.299984 0.348274 0.991939 0.079 Uiso 1 1 calc R U . . .
H8C_4 H 0.450213 0.388042 0.982132 0.079 Uiso 1 1 calc R U . . .
C1_5 C 0.13292(17) 0.34949(17) 0.88314(9) 0.0264(4) Uani 1 1 d . . . . .
C2_5 C 0.13097(18) 0.22480(18) 0.92858(9) 0.0282(4) Uani 1 1 d . . . . .
C3_5 C 0.00702(19) 0.19348(19) 0.96621(10) 0.0334(4) Uani 1 1 d . . . . .
H3_5 H 0.006550 0.109425 0.996354 0.040 Uiso 1 1 calc R U . . .
C4_5 C -0.1149(2) 0.2807(2) 0.96101(11) 0.0385(5) Uani 1 1 d . . . . .
H4_5 H -0.197674 0.257789 0.988111 0.046 Uiso 1 1 calc R U . . .
C5_5 C -0.1150(2) 0.40172(19) 0.91599(11) 0.0365(4) Uani 1 1 d . . . . .
H5_5 H -0.199110 0.461931 0.912168 0.044 Uiso 1 1 calc R U . . .
C6_5 C 0.00515(19) 0.43815(18) 0.87584(10) 0.0311(4) Uani 1 1 d . . . . .
C7_5 C 0.25718(19) 0.11784(18) 0.93835(10) 0.0329(4) Uani 1 1 d . . . . .
H7_5 H 0.341232 0.155570 0.915462 0.039 Uiso 1 1 calc R U . . .
C8_5 C 0.2424(2) 0.01939(18) 0.89864(11) 0.0369(4) Uani 1 1 d . . . . .
H8A_5 H 0.241612 0.058721 0.845043 0.055 Uiso 1 1 calc R U . . .
H8B_5 H 0.155177 -0.012276 0.916395 0.055 Uiso 1 1 calc R U . . .
H8C_5 H 0.321109 -0.051329 0.909040 0.055 Uiso 1 1 calc R U . . .
C9_5 C 0.2813(2) 0.0523(2) 1.02032(11) 0.0482(6) Uani 1 1 d . . . . .
H9A_5 H 0.370432 -0.006567 1.024449 0.072 Uiso 1 1 calc R U . . .
H9B_5 H 0.205751 0.005317 1.042409 0.072 Uiso 1 1 calc R U . . .
H9C_5 H 0.282985 0.116280 1.046537 0.072 Uiso 1 1 calc R U . . .
C10_5 C -0.0103(2) 0.56972(19) 0.82221(11) 0.0393(5) Uani 1 1 d . . . . .
H10_5 H 0.082287 0.581662 0.795834 0.047 Uiso 1 1 calc R U . . .
C11_5 C -0.1141(2) 0.5809(2) 0.76450(12) 0.0486(6) Uani 1 1 d . . . . .
H11A_5 H -0.118145 0.663228 0.727499 0.073 Uiso 1 1 calc R U . . .
H11B_5 H -0.206669 0.574013 0.789238 0.073 Uiso 1 1 calc R U . . .
H11C_5 H -0.083743 0.512718 0.739915 0.073 Uiso 1 1 calc R U . . .
C12_5 C -0.0606(3) 0.6756(2) 0.86137(14) 0.0529(6) Uani 1 1 d . . . . .
H12A_5 H -0.060498 0.758345 0.825215 0.079 Uiso 1 1 calc R U . . .
H12B_5 H 0.002007 0.665995 0.900422 0.079 Uiso 1 1 calc R U . . .
H12C_5 H -0.155183 0.670107 0.883440 0.079 Uiso 1 1 calc R U . . .

loop_
_atom_site_aniso_label
_atom_site_aniso_U_11
_atom_site_aniso_U_22
_atom_site_aniso_U_33
_atom_site_aniso_U_23
_atom_site_aniso_U_13
_atom_site_aniso_U_12
Be1_1 0.0235(10) 0.0264(11) 0.0273(11) -0.0093(9) 0.0017(9) -0.0038(8)
O1_1 0.0383(8) 0.0260(9) 0.0417(10) -0.0010(8) -0.0082(7) -0.0045(7)
C1_1 0.044(2) 0.040(3) 0.045(2) -0.013(2) -0.0091(15) -0.012(2)
P1_1 0.0509(4) 0.0309(3) 0.0400(3) 0.0016(2) -0.0161(3) -0.0091(2)
Br1_1 0.046(3) 0.049(5) 0.038(3) -0.009(3) -0.003(2) -0.005(4)
C1_2 0.0202(8) 0.0280(9) 0.0211(8) -0.0058(7) -0.0025(6) -0.0023(6)
N1_2 0.0183(7) 0.0247(7) 0.0241(7) -0.0080(6) -0.0020(5) -0.0033(5)
C2_2 0.0188(8) 0.0346(10) 0.0343(10) -0.0135(8) -0.0015(7) -0.0047(7)
C4_2 0.0221(8) 0.0264(9) 0.0327(10) -0.0116(7) -0.0025(7) -0.0063(7)
C3_21 0.0214(9) 0.0345(10) 0.0364(12) -0.0122(9) -0.0015(8) -0.0081(8)
C7_21 0.0354(11) 0.0342(11) 0.0337(11) -0.0156(9) -0.0037(9) -0.0092(9)
C8_21 0.0344(11) 0.0275(10) 0.0496(13) -0.0138(10) -0.0139(10) -0.0046(8)
C3_22 0.020(6) 0.037(6) 0.037(6) -0.008(6) -0.004(6) -0.010(5)
C7_22 0.024(8) 0.027(8) 0.049(9) -0.011(8) 0.000(8) -0.001(7)
C8_22 0.034(8) 0.032(8) 0.042(9) -0.019(8) 0.004(8) -0.010(8)
C5_2 0.0243(9) 0.0461(11) 0.0368(11) -0.0155(9) -0.0066(8) -0.0015(8)
C6_2 0.0237(9) 0.0568(13) 0.0360(11) -0.0139(9) 0.0017(8) -0.0089(9)
C1_3 0.0186(8) 0.0306(9) 0.0299(9) -0.0173(7) 0.0028(7) -0.0059(7)
C2_3 0.0268(9) 0.0381(10) 0.0310(10) -0.0190(8) 0.0036(7) -0.0107(8)
C3_3 0.0319(10) 0.0516(12) 0.0345(10) -0.0214(9) 0.0101(8) -0.0188(9)
C4_3 0.0230(9) 0.0633(14) 0.0455(12) -0.0333(11) 0.0087(8) -0.0138(9)
C5_3 0.0200(9) 0.0480(12) 0.0482(12) -0.0270(10) -0.0021(8) -0.0027(8)
C6_3 0.0192(8) 0.0346(9) 0.0373(10) -0.0222(8) -0.0009(7) -0.0033(7)
C7_3 0.0329(10) 0.0464(11) 0.0261(10) -0.0072(8) 0.0028(8) -0.0126(8)
C8_3 0.0511(13) 0.0704(16) 0.0295(11) -0.0111(10) 0.0009(9) -0.0277(12)
C9_3 0.0562(14) 0.0470(13) 0.0395(12) -0.0047(10) 0.0041(10) -0.0148(11)
C10_3 0.0205(8) 0.0328(10) 0.0393(10) -0.0156(8) -0.0062(7) 0.0005(7)
C11_3 0.0305(10) 0.0446(11) 0.0424(11) -0.0175(9) -0.0101(8) -0.0024(8)
C12_3 0.0326(10) 0.0337(11) 0.0636(14) -0.0175(10) -0.0121(10) 0.0045(8)
C1_4 0.0242(8) 0.0271(9) 0.0248(9) -0.0085(7) 0.0031(7) -0.0057(7)
N1_4 0.0257(7) 0.0357(8) 0.0251(8) -0.0143(6) 0.0032(6) -0.0093(6)
C2_4 0.0245(9) 0.0314(9) 0.0305(9) -0.0133(8) 0.0035(7) -0.0085(7)
C3_4 0.0291(10) 0.0437(11) 0.0363(10) -0.0167(9) -0.0001(8) -0.0128(8)
C4_4 0.0348(10) 0.0479(12) 0.0322(10) -0.0193(9) 0.0023(8) -0.0164(9)
C5_4 0.0379(10) 0.0316(10) 0.0365(11) -0.0100(8) 0.0045(8) -0.0128(8)
C6_4 0.0274(9) 0.0413(11) 0.0423(11) -0.0188(9) 0.0069(8) -0.0091(8)
C7_4 0.0472(13) 0.0621(15) 0.0578(14) -0.0410(12) 0.0093(10) -0.0211(11)
C8_4 0.0550(14) 0.0851(18) 0.0315(11) -0.0203(11) -0.0039(10) -0.0353(13)
C1_5 0.0242(8) 0.0357(9) 0.0225(9) -0.0135(7) 0.0014(7) -0.0057(7)
C2_5 0.0254(9) 0.0374(10) 0.0224(9) -0.0097(7) 0.0008(7) -0.0057(7)
C3_5 0.0332(10) 0.0374(10) 0.0287(10) -0.0087(8) 0.0060(8) -0.0087(8)
C4_5 0.0286(10) 0.0489(12) 0.0398(11) -0.0175(9) 0.0110(8) -0.0101(8)
C5_5 0.0267(9) 0.0433(11) 0.0389(11) -0.0169(9) 0.0046(8) 0.0002(8)
C6_5 0.0299(9) 0.0345(10) 0.0294(9) -0.0132(8) 0.0026(7) -0.0022(7)
C7_5 0.0279(9) 0.0380(10) 0.0272(9) -0.0019(8) -0.0007(7) -0.0034(8)
C8_5 0.0341(10) 0.0336(10) 0.0365(11) -0.0046(8) 0.0042(8) -0.0015(8)
C9_5 0.0436(12) 0.0583(14) 0.0328(11) 0.0020(10) -0.0064(9) -0.0040(10)
C10_5 0.0341(10) 0.0366(11) 0.0416(11) -0.0116(9) 0.0085(8) 0.0020(8)
C11_5 0.0393(12) 0.0500(13) 0.0456(13) -0.0092(10) 0.0006(9) 0.0100(10)
C12_5 0.0544(14) 0.0377(12) 0.0638(16) -0.0193(11) 0.0087(11) -0.0008(10)

loop_
_atom_type_symbol
_atom_type_description
_atom_type_scat_dispersion_real
_atom_type_scat_dispersion_imag
_atom_type_scat_source
C C 0.0181 0.0091 'International Tables Vol C Tables 4.2.6.8 and 6.1.1.4'
H H 0.0000 0.0000 'International Tables Vol C Tables 4.2.6.8 and 6.1.1.4'
Be Be 0.0038 0.0014 'International Tables Vol C Tables 4.2.6.8 and 6.1.1.4'
N N 0.0311 0.0180 'International Tables Vol C Tables 4.2.6.8 and 6.1.1.4'
O O 0.0492 0.0322 'International Tables Vol C Tables 4.2.6.8 and 6.1.1.4'
P P 0.2955 0.4335 'International Tables Vol C Tables 4.2.6.8 and 6.1.1.4'
Br Br -0.6763 1.2805 'International Tables Vol C Tables 4.2.6.8 and 6.1.1.4'

loop_
_exptl_crystal_face_index_h
_exptl_crystal_face_index_k
_exptl_crystal_face_index_l
_exptl_crystal_face_perp_dist
-1 0 0 0.0390
1 0 0 0.0644
0 0 -1 0.0013
0 0 1 0.0195
-1 0 1 0.0387
0 -1 1 0.0285
0 -1 0 0.0278
0 1 0 0.0345
1 -1 -1 0.0453

loop_
_geom_angle_atom_site_label_1
_geom_angle_atom_site_label_2
_geom_angle_atom_site_label_3
_geom_angle
_geom_angle_site_symmetry_1
_geom_angle_site_symmetry_3
_geom_angle_publ_flag
O1_1 Be1_1 C1_4 125.04(16) . . ?
O1_1 Be1_1 C1_2 106.44(15) . . ?
C1_4 Be1_1 C1_2 128.46(15) . . ?
C1_4 Be1_1 Br1_1 119.3(3) . . ?
C1_2 Be1_1 Br1_1 112.2(3) . . ?
C1_1 O1_1 Be1_1 159.8(4) . . ?
O1_1 C1_1 P1_1 177.5(6) . . ?
N1_2 C1_2 C2_2 108.96(14) . . ?
N1_2 C1_2 Be1_1 130.79(14) . . ?
C2_2 C1_2 Be1_1 120.16(14) . . ?
C1_2 N1_2 C1_3 123.47(14) . . ?
C1_2 N1_2 C4_2 115.55(13) . . ?
C1_3 N1_2 C4_2 120.52(12) . . ?
C6_2 C2_2 C1_2 113.13(14) . . ?
C6_2 C2_2 C3_21 110.95(16) . . ?
C1_2 C2_2 C3_21 103.37(14) . . ?
C6_2 C2_2 C5_2 108.07(15) . . ?
C1_2 C2_2 C5_2 107.84(14) . . ?
C3_21 C2_2 C5_2 113.50(15) . . ?
C6_2 C2_2 C3_22 139.9(10) . . ?
C1_2 C2_2 C3_22 98.8(9) . . ?
C5_2 C2_2 C3_22 82.9(10) . . ?
C8_21 C4_2 C7_21 108.31(16) . . ?
C8_21 C4_2 C3_21 111.89(16) . . ?
C7_21 C4_2 C3_21 113.59(15) . . ?
C3_22 C4_2 N1_2 100.2(11) . . ?
C8_21 C4_2 N1_2 112.93(14) . . ?
C7_21 C4_2 N1_2 110.19(14) . . ?
C3_21 C4_2 N1_2 99.84(13) . . ?
C3_22 C4_2 C8_22 114.0(17) . . ?
N1_2 C4_2 C8_22 107.0(10) . . ?
C3_22 C4_2 C7_22 115.3(16) . . ?
N1_2 C4_2 C7_22 109.4(10) . . ?
C8_22 C4_2 C7_22 110.1(16) . . ?
C4_2 C3_21 C2_2 106.70(14) . . ?
C4_2 C3_21 H3A_21 110.4 . . ?
C2_2 C3_21 H3A_21 110.4 . . ?
C4_2 C3_21 H3AB_21 110.4 . . ?
C2_2 C3_21 H3AB_21 110.4 . . ?
H3A_21 C3_21 H3AB_21 108.6 . . ?
C4_2 C7_21 H7A_21 109.5 . . ?
C4_2 C7_21 H7B_21 109.5 . . ?
H7A_21 C7_21 H7B_21 109.5 . . ?
C4_2 C7_21 H7C_21 109.5 . . ?
H7A_21 C7_21 H7C_21 109.5 . . ?
H7B_21 C7_21 H7C_21 109.5 . . ?
C4_2 C8_21 H8A_21 109.5 . . ?
C4_2 C8_21 H8B_21 109.5 . . ?
H8A_21 C8_21 H8B_21 109.5 . . ?
C4_2 C8_21 H8C_21 109.5 . . ?
H8A_21 C8_21 H8C_21 109.5 . . ?
H8B_21 C8_21 H8C_21 109.5 . . ?
C4_2 C3_22 C2_2 102.6(15) . . ?
C4_2 C3_22 H3A_22 111.2 . . ?
C2_2 C3_22 H3A_22 111.2 . . ?
C4_2 C3_22 H3AB_22 111.2 . . ?
C2_2 C3_22 H3AB_22 111.2 . . ?
H3A_22 C3_22 H3AB_22 109.2 . . ?
C4_2 C7_22 H7A_22 109.5 . . ?
C4_2 C7_22 H7B_22 109.5 . . ?
H7A_22 C7_22 H7B_22 109.5 . . ?
C4_2 C7_22 H7C_22 109.5 . . ?
H7A_22 C7_22 H7C_22 109.5 . . ?
H7B_22 C7_22 H7C_22 109.5 . . ?
C4_2 C8_22 H8A_22 109.5 . . ?
C4_2 C8_22 H8B_22 109.5 . . ?
H8A_22 C8_22 H8B_22 109.5 . . ?
C4_2 C8_22 H8C_22 109.5 . . ?
H8A_22 C8_22 H8C_22 109.5 . . ?
H8B_22 C8_22 H8C_22 109.5 . . ?
C2_2 C5_2 H5A_2 109.5 . . ?
C2_2 C5_2 H5B_2 109.5 . . ?
H5A_2 C5_2 H5B_2 109.5 . . ?
C2_2 C5_2 H5C_2 109.5 . . ?
H5A_2 C5_2 H5C_2 109.5 . . ?
H5B_2 C5_2 H5C_2 109.5 . . ?
C2_2 C6_2 H6A_2 109.5 . . ?
C2_2 C6_2 H6B_2 109.5 . . ?
H6A_2 C6_2 H6B_2 109.5 . . ?
C2_2 C6_2 H6C_2 109.5 . . ?
H6A_2 C6_2 H6C_2 109.5 . . ?
H6B_2 C6_2 H6C_2 109.5 . . ?
C2_3 C1_3 C6_3 121.46(16) . . ?
C2_3 C1_3 N1_2 118.53(15) . . ?
C6_3 C1_3 N1_2 120.00(15) . . ?
C3_3 C2_3 C1_3 117.54(17) . . ?
C3_3 C2_3 C7_3 117.01(17) . . ?
C1_3 C2_3 C7_3 125.44(16) . . ?
C4_3 C3_3 C2_3 121.89(19) . . ?
C4_3 C3_3 H3_3 119.1 . . ?
C2_3 C3_3 H3_3 119.1 . . ?
C5_3 C4_3 C3_3 119.54(18) . . ?
C5_3 C4_3 H4_3 120.2 . . ?
C3_3 C4_3 H4_3 120.2 . . ?
C4_3 C5_3 C6_3 122.20(18) . . ?
C4_3 C5_3 H5_3 118.9 . . ?
C6_3 C5_3 H5_3 118.9 . . ?
C5_3 C6_3 C1_3 117.36(17) . . ?
C5_3 C6_3 C10_3 117.07(16) . . ?
C1_3 C6_3 C10_3 125.55(15) . . ?
C2_3 C7_3 C8_3 111.63(17) . . ?
C2_3 C7_3 C9_3 111.00(17) . . ?
C8_3 C7_3 C9_3 108.80(17) . . ?
C2_3 C7_3 H7_3 108.4 . . ?
C8_3 C7_3 H7_3 108.4 . . ?
C9_3 C7_3 H7_3 108.4 . . ?
C7_3 C8_3 H8A_3 109.5 . . ?
C7_3 C8_3 H8B_3 109.5 . . ?
H8A_3 C8_3 H8B_3 109.5 . . ?
C7_3 C8_3 H8C_3 109.5 . . ?
H8A_3 C8_3 H8C_3 109.5 . . ?
H8B_3 C8_3 H8C_3 109.5 . . ?
C7_3 C9_3 H9A_3 109.5 . . ?
C7_3 C9_3 H9B_3 109.5 . . ?
H9A_3 C9_3 H9B_3 109.5 . . ?
C7_3 C9_3 H9C_3 109.5 . . ?
H9A_3 C9_3 H9C_3 109.5 . . ?
H9B_3 C9_3 H9C_3 109.5 . . ?
C6_3 C10_3 C11_3 111.71(15) . . ?
C6_3 C10_3 C12_3 112.06(16) . . ?
C11_3 C10_3 C12_3 107.34(15) . . ?
C6_3 C10_3 H10_3 108.5 . . ?
C11_3 C10_3 H10_3 108.5 . . ?
C12_3 C10_3 H10_3 108.5 . . ?
C10_3 C11_3 H11A_3 109.5 . . ?
C10_3 C11_3 H11B_3 109.5 . . ?
H11A_3 C11_3 H11B_3 109.5 . . ?
C10_3 C11_3 H11C_3 109.5 . . ?
H11A_3 C11_3 H11C_3 109.5 . . ?
H11B_3 C11_3 H11C_3 109.5 . . ?
C10_3 C12_3 H12A_3 109.5 . . ?
C10_3 C12_3 H12B_3 109.5 . . ?
H12A_3 C12_3 H12B_3 109.5 . . ?
C10_3 C12_3 H12C_3 109.5 . . ?
H12A_3 C12_3 H12C_3 109.5 . . ?
H12B_3 C12_3 H12C_3 109.5 . . ?
N1_4 C1_4 C2_4 101.14(13) . . ?
N1_4 C1_4 Be1_1 117.25(14) . . ?
C2_4 C1_4 Be1_1 115.22(14) . . ?
N1_4 C1_4 H1_4 107.6 . . ?
C2_4 C1_4 H1_4 107.6 . . ?
Be1_1 C1_4 H1_4 107.6 . . ?
C1_5 N1_4 C1_4 121.17(13) . . ?
C1_5 N1_4 C4_4 120.20(14) . . ?
C1_4 N1_4 C4_4 111.96(13) . . ?
C6_4 C2_4 C5_4 108.19(15) . . ?
C6_4 C2_4 C3_4 111.52(15) . . ?
C5_4 C2_4 C3_4 110.90(15) . . ?
C6_4 C2_4 C1_4 112.62(15) . . ?
C5_4 C2_4 C1_4 112.31(14) . . ?
C3_4 C2_4 C1_4 101.26(14) . . ?
C2_4 C3_4 C4_4 107.54(14) . . ?
C2_4 C3_4 H3A_4 110.2 . . ?
C4_4 C3_4 H3A_4 110.2 . . ?
C2_4 C3_4 H3AB_4 110.2 . . ?
C4_4 C3_4 H3AB_4 110.2 . . ?
H3A_4 C3_4 H3AB_4 108.5 . . ?
N1_4 C4_4 C7_4 110.13(16) . . ?
N1_4 C4_4 C8_4 115.78(16) . . ?
C7_4 C4_4 C8_4 106.89(18) . . ?
N1_4 C4_4 C3_4 101.69(14) . . ?
C7_4 C4_4 C3_4 112.10(17) . . ?
C8_4 C4_4 C3_4 110.34(17) . . ?
C2_4 C5_4 H5A_4 109.5 . . ?
C2_4 C5_4 H5B_4 109.5 . . ?
H5A_4 C5_4 H5B_4 109.5 . . ?
C2_4 C5_4 H5C_4 109.5 . . ?
H5A_4 C5_4 H5C_4 109.5 . . ?
H5B_4 C5_4 H5C_4 109.5 . . ?
C2_4 C6_4 H6A_4 109.5 . . ?
C2_4 C6_4 H6B_4 109.5 . . ?
H6A_4 C6_4 H6B_4 109.5 . . ?
C2_4 C6_4 H6C_4 109.5 . . ?
H6A_4 C6_4 H6C_4 109.5 . . ?
H6B_4 C6_4 H6C_4 109.5 . . ?
C4_4 C7_4 H7A_4 109.5 . . ?
C4_4 C7_4 H7B_4 109.5 . . ?
H7A_4 C7_4 H7B_4 109.5 . . ?
C4_4 C7_4 H7C_4 109.5 . . ?
H7A_4 C7_4 H7C_4 109.5 . . ?
H7B_4 C7_4 H7C_4 109.5 . . ?
C4_4 C8_4 H8A_4 109.5 . . ?
C4_4 C8_4 H8B_4 109.5 . . ?
H8A_4 C8_4 H8B_4 109.5 . . ?
C4_4 C8_4 H8C_4 109.5 . . ?
H8A_4 C8_4 H8C_4 109.5 . . ?
H8B_4 C8_4 H8C_4 109.5 . . ?
C2_5 C1_5 C6_5 118.15(16) . . ?
C2_5 C1_5 N1_4 123.01(15) . . ?
C6_5 C1_5 N1_4 118.83(16) . . ?
C3_5 C2_5 C1_5 119.61(16) . . ?
C3_5 C2_5 C7_5 116.21(17) . . ?
C1_5 C2_5 C7_5 124.17(15) . . ?
C4_5 C3_5 C2_5 121.94(18) . . ?
C4_5 C3_5 H3_5 119.0 . . ?
C2_5 C3_5 H3_5 119.0 . . ?
C5_5 C4_5 C3_5 119.06(18) . . ?
C5_5 C4_5 H4_5 120.5 . . ?
C3_5 C4_5 H4_5 120.5 . . ?
C4_5 C5_5 C6_5 121.69(18) . . ?
C4_5 C5_5 H5_5 119.2 . . ?
C6_5 C5_5 H5_5 119.2 . . ?
C5_5 C6_5 C1_5 119.49(17) . . ?
C5_5 C6_5 C10_5 117.08(16) . . ?
C1_5 C6_5 C10_5 123.31(16) . . ?
C2_5 C7_5 C8_5 111.20(15) . . ?
C2_5 C7_5 C9_5 111.96(16) . . ?
C8_5 C7_5 C9_5 109.57(17) . . ?
C2_5 C7_5 H7_5 108.0 . . ?
C8_5 C7_5 H7_5 108.0 . . ?
C9_5 C7_5 H7_5 108.0 . . ?
C7_5 C8_5 H8A_5 109.5 . . ?
C7_5 C8_5 H8B_5 109.5 . . ?
H8A_5 C8_5 H8B_5 109.5 . . ?
C7_5 C8_5 H8C_5 109.5 . . ?
H8A_5 C8_5 H8C_5 109.5 . . ?
H8B_5 C8_5 H8C_5 109.5 . . ?
C7_5 C9_5 H9A_5 109.5 . . ?
C7_5 C9_5 H9B_5 109.5 . . ?
H9A_5 C9_5 H9B_5 109.5 . . ?
C7_5 C9_5 H9C_5 109.5 . . ?
H9A_5 C9_5 H9C_5 109.5 . . ?
H9B_5 C9_5 H9C_5 109.5 . . ?
C6_5 C10_5 C11_5 109.54(18) . . ?
C6_5 C10_5 C12_5 112.66(17) . . ?
C11_5 C10_5 C12_5 108.96(17) . . ?
C6_5 C10_5 H10_5 108.5 . . ?
C11_5 C10_5 H10_5 108.5 . . ?
C12_5 C10_5 H10_5 108.5 . . ?
C10_5 C11_5 H11A_5 109.5 . . ?
C10_5 C11_5 H11B_5 109.5 . . ?
H11A_5 C11_5 H11B_5 109.5 . . ?
C10_5 C11_5 H11C_5 109.5 . . ?
H11A_5 C11_5 H11C_5 109.5 . . ?
H11B_5 C11_5 H11C_5 109.5 . . ?
C10_5 C12_5 H12A_5 109.5 . . ?
C10_5 C12_5 H12B_5 109.5 . . ?
H12A_5 C12_5 H12B_5 109.5 . . ?
C10_5 C12_5 H12C_5 109.5 . . ?
H12A_5 C12_5 H12C_5 109.5 . . ?
H12B_5 C12_5 H12C_5 109.5 . . ?

loop_
_geom_bond_atom_site_label_1
_geom_bond_atom_site_label_2
_geom_bond_distance
_geom_bond_site_symmetry_2
_geom_bond_publ_flag
Be1_1 O1_1 1.534(3) . ?
Be1_1 C1_4 1.763(3) . ?
Be1_1 C1_2 1.813(3) . ?
Be1_1 Br1_1 2.326(8) . ?
O1_1 C1_1 1.273(5) . ?
C1_1 P1_1 1.531(5) . ?
C1_2 N1_2 1.302(2) . ?
C1_2 C2_2 1.530(2) . ?
N1_2 C1_3 1.469(2) . ?
N1_2 C4_2 1.542(2) . ?
C2_2 C6_2 1.527(3) . ?
C2_2 C3_21 1.539(3) . ?
C2_2 C5_2 1.542(3) . ?
C2_2 C3_22 1.69(3) . ?
C4_2 C3_22 1.47(3) . ?
C4_2 C8_21 1.516(3) . ?
C4_2 C7_21 1.520(3) . ?
C4_2 C3_21 1.534(2) . ?
C4_2 C8_22 1.55(3) . ?
C4_2 C7_22 1.57(3) . ?
C3_21 H3A_21 0.9900 . ?
C3_21 H3AB_21 0.9900 . ?
C7_21 H7A_21 0.9800 . ?
C7_21 H7B_21 0.9800 . ?
C7_21 H7C_21 0.9800 . ?
C8_21 H8A_21 0.9800 . ?
C8_21 H8B_21 0.9800 . ?
C8_21 H8C_21 0.9800 . ?
C3_22 H3A_22 0.9900 . ?
C3_22 H3AB_22 0.9900 . ?
C7_22 H7A_22 0.9800 . ?
C7_22 H7B_22 0.9800 . ?
C7_22 H7C_22 0.9800 . ?
C8_22 H8A_22 0.9800 . ?
C8_22 H8B_22 0.9800 . ?
C8_22 H8C_22 0.9800 . ?
C5_2 H5A_2 0.9800 . ?
C5_2 H5B_2 0.9800 . ?
C5_2 H5C_2 0.9800 . ?
C6_2 H6A_2 0.9800 . ?
C6_2 H6B_2 0.9800 . ?
C6_2 H6C_2 0.9800 . ?
C1_3 C2_3 1.409(3) . ?
C1_3 C6_3 1.412(2) . ?
C2_3 C3_3 1.399(2) . ?
C2_3 C7_3 1.518(3) . ?
C3_3 C4_3 1.374(3) . ?
C3_3 H3_3 0.9500 . ?
C4_3 C5_3 1.372(3) . ?
C4_3 H4_3 0.9500 . ?
C5_3 C6_3 1.396(2) . ?
C5_3 H5_3 0.9500 . ?
C6_3 C10_3 1.518(3) . ?
C7_3 C8_3 1.536(3) . ?
C7_3 C9_3 1.538(3) . ?
C7_3 H7_3 1.0000 . ?
C8_3 H8A_3 0.9800 . ?
C8_3 H8B_3 0.9800 . ?
C8_3 H8C_3 0.9800 . ?
C9_3 H9A_3 0.9800 . ?
C9_3 H9B_3 0.9800 . ?
C9_3 H9C_3 0.9800 . ?
C10_3 C11_3 1.534(2) . ?
C10_3 C12_3 1.537(3) . ?
C10_3 H10_3 1.0000 . ?
C11_3 H11A_3 0.9800 . ?
C11_3 H11B_3 0.9800 . ?
C11_3 H11C_3 0.9800 . ?
C12_3 H12A_3 0.9800 . ?
C12_3 H12B_3 0.9800 . ?
C12_3 H12C_3 0.9800 . ?
C1_4 N1_4 1.486(2) . ?
C1_4 C2_4 1.552(2) . ?
C1_4 H1_4 1.0000 . ?
N1_4 C1_5 1.436(2) . ?
N1_4 C4_4 1.499(2) . ?
C2_4 C6_4 1.527(2) . ?
C2_4 C5_4 1.533(3) . ?
C2_4 C3_4 1.533(2) . ?
C3_4 C4_4 1.543(3) . ?
C3_4 H3A_4 0.9900 . ?
C3_4 H3AB_4 0.9900 . ?
C4_4 C7_4 1.535(3) . ?
C4_4 C8_4 1.536(3) . ?
C5_4 H5A_4 0.9800 . ?
C5_4 H5B_4 0.9800 . ?
C5_4 H5C_4 0.9800 . ?
C6_4 H6A_4 0.9800 . ?
C6_4 H6B_4 0.9800 . ?
C6_4 H6C_4 0.9800 . ?
C7_4 H7A_4 0.9800 . ?
C7_4 H7B_4 0.9800 . ?
C7_4 H7C_4 0.9800 . ?
C8_4 H8A_4 0.9800 . ?
C8_4 H8B_4 0.9800 . ?
C8_4 H8C_4 0.9800 . ?
C1_5 C2_5 1.415(3) . ?
C1_5 C6_5 1.427(2) . ?
C2_5 C3_5 1.393(2) . ?
C2_5 C7_5 1.526(2) . ?
C3_5 C4_5 1.377(3) . ?
C3_5 H3_5 0.9500 . ?
C4_5 C5_5 1.376(3) . ?
C4_5 H4_5 0.9500 . ?
C5_5 C6_5 1.394(3) . ?
C5_5 H5_5 0.9500 . ?
C6_5 C10_5 1.519(3) . ?
C7_5 C8_5 1.530(3) . ?
C7_5 C9_5 1.532(3) . ?
C7_5 H7_5 1.0000 . ?
C8_5 H8A_5 0.9800 . ?
C8_5 H8B_5 0.9800 . ?
C8_5 H8C_5 0.9800 . ?
C9_5 H9A_5 0.9800 . ?
C9_5 H9B_5 0.9800 . ?
C9_5 H9C_5 0.9800 . ?
C10_5 C11_5 1.535(3) . ?
C10_5 C12_5 1.537(3) . ?
C10_5 H10_5 1.0000 . ?
C11_5 H11A_5 0.9800 . ?
C11_5 H11B_5 0.9800 . ?
C11_5 H11C_5 0.9800 . ?
C12_5 H12A_5 0.9800 . ?
C12_5 H12B_5 0.9800 . ?
C12_5 H12C_5 0.9800 . ?

loop_
_geom_torsion_atom_site_label_1
_geom_torsion_atom_site_label_2
_geom_torsion_atom_site_label_3
_geom_torsion_atom_site_label_4
_geom_torsion
_geom_torsion_site_symmetry_1
_geom_torsion_site_symmetry_2
_geom_torsion_site_symmetry_3
_geom_torsion_site_symmetry_4
_geom_torsion_publ_flag
C1_4 Be1_1 O1_1 C1_1 28.3(12) . . . . ?
C1_2 Be1_1 O1_1 C1_1 -154.6(11) . . . . ?
O1_1 Be1_1 C1_2 N1_2 113.43(19) . . . . ?
C1_4 Be1_1 C1_2 N1_2 -69.6(3) . . . . ?
Br1_1 Be1_1 C1_2 N1_2 107.6(3) . . . . ?
O1_1 Be1_1 C1_2 C2_2 -62.6(2) . . . . ?
C1_4 Be1_1 C1_2 C2_2 114.39(19) . . . . ?
Br1_1 Be1_1 C1_2 C2_2 -68.5(3) . . . . ?
C2_2 C1_2 N1_2 C1_3 170.54(14) . . . . ?
Be1_1 C1_2 N1_2 C1_3 -5.9(3) . . . . ?
C2_2 C1_2 N1_2 C4_2 -1.71(19) . . . . ?
Be1_1 C1_2 N1_2 C4_2 -178.10(16) . . . . ?
N1_2 C1_2 C2_2 C6_2 135.71(16) . . . . ?
Be1_1 C1_2 C2_2 C6_2 -47.5(2) . . . . ?
N1_2 C1_2 C2_2 C3_21 15.64(19) . . . . ?
Be1_1 C1_2 C2_2 C3_21 -167.52(15) . . . . ?
N1_2 C1_2 C2_2 C5_2 -104.84(16) . . . . ?
Be1_1 C1_2 C2_2 C5_2 72.00(19) . . . . ?
N1_2 C1_2 C2_2 C3_22 -19.5(11) . . . . ?
Be1_1 C1_2 C2_2 C3_22 157.3(11) . . . . ?
C1_2 N1_2 C4_2 C3_22 25.6(13) . . . . ?
C1_3 N1_2 C4_2 C3_22 -146.9(13) . . . . ?
C1_2 N1_2 C4_2 C8_21 -131.81(17) . . . . ?
C1_3 N1_2 C4_2 C8_21 55.7(2) . . . . ?
C1_2 N1_2 C4_2 C7_21 106.93(17) . . . . ?
C1_3 N1_2 C4_2 C7_21 -65.57(19) . . . . ?
C1_2 N1_2 C4_2 C3_21 -12.85(19) . . . . ?
C1_3 N1_2 C4_2 C3_21 174.66(14) . . . . ?
C1_2 N1_2 C4_2 C8_22 -93.6(12) . . . . ?
C1_3 N1_2 C4_2 C8_22 93.9(12) . . . . ?
C1_2 N1_2 C4_2 C7_22 147.2(12) . . . . ?
C1_3 N1_2 C4_2 C7_22 -25.3(12) . . . . ?
C8_21 C4_2 C3_21 C2_2 141.29(16) . . . . ?
C7_21 C4_2 C3_21 C2_2 -95.69(18) . . . . ?
N1_2 C4_2 C3_21 C2_2 21.57(18) . . . . ?
C6_2 C2_2 C3_21 C4_2 -144.94(15) . . . . ?
C1_2 C2_2 C3_21 C4_2 -23.39(19) . . . . ?
C5_2 C2_2 C3_21 C4_2 93.15(18) . . . . ?
N1_2 C4_2 C3_22 C2_2 -34.4(15) . . . . ?
C8_22 C4_2 C3_22 C2_2 79.5(19) . . . . ?
C7_22 C4_2 C3_22 C2_2 -151.7(15) . . . . ?
C6_2 C2_2 C3_22 C4_2 -108.7(14) . . . . ?
C1_2 C2_2 C3_22 C4_2 34.6(16) . . . . ?
C5_2 C2_2 C3_22 C4_2 141.6(16) . . . . ?
C1_2 N1_2 C1_3 C2_3 -78.7(2) . . . . ?
C4_2 N1_2 C1_3 C2_3 93.21(18) . . . . ?
C1_2 N1_2 C1_3 C6_3 102.27(19) . . . . ?
C4_2 N1_2 C1_3 C6_3 -85.85(19) . . . . ?
C6_3 C1_3 C2_3 C3_3 0.6(2) . . . . ?
N1_2 C1_3 C2_3 C3_3 -178.49(15) . . . . ?
C6_3 C1_3 C2_3 C7_3 -178.13(16) . . . . ?
N1_2 C1_3 C2_3 C7_3 2.8(3) . . . . ?
C1_3 C2_3 C3_3 C4_3 0.7(3) . . . . ?
C7_3 C2_3 C3_3 C4_3 179.52(17) . . . . ?
C2_3 C3_3 C4_3 C5_3 -1.1(3) . . . . ?
C3_3 C4_3 C5_3 C6_3 0.1(3) . . . . ?
C4_3 C5_3 C6_3 C1_3 1.1(3) . . . . ?
C4_3 C5_3 C6_3 C10_3 -177.58(17) . . . . ?
C2_3 C1_3 C6_3 C5_3 -1.4(2) . . . . ?
N1_2 C1_3 C6_3 C5_3 177.61(15) . . . . ?
C2_3 C1_3 C6_3 C10_3 177.11(16) . . . . ?
N1_2 C1_3 C6_3 C10_3 -3.9(2) . . . . ?
C3_3 C2_3 C7_3 C8_3 59.8(2) . . . . ?
C1_3 C2_3 C7_3 C8_3 -121.56(19) . . . . ?
C3_3 C2_3 C7_3 C9_3 -61.8(2) . . . . ?
C1_3 C2_3 C7_3 C9_3 116.87(19) . . . . ?
C5_3 C6_3 C10_3 C11_3 60.8(2) . . . . ?
C1_3 C6_3 C10_3 C11_3 -117.77(18) . . . . ?
C5_3 C6_3 C10_3 C12_3 -59.7(2) . . . . ?
C1_3 C6_3 C10_3 C12_3 121.72(18) . . . . ?
O1_1 Be1_1 C1_4 N1_4 62.1(2) . . . . ?
C1_2 Be1_1 C1_4 N1_4 -114.36(19) . . . . ?
Br1_1 Be1_1 C1_4 N1_4 68.7(3) . . . . ?
O1_1 Be1_1 C1_4 C2_4 -56.7(2) . . . . ?
C1_2 Be1_1 C1_4 C2_4 126.78(18) . . . . ?
Br1_1 Be1_1 C1_4 C2_4 -50.2(3) . . . . ?
C2_4 C1_4 N1_4 C1_5 176.79(15) . . . . ?
Be1_1 C1_4 N1_4 C1_5 50.6(2) . . . . ?
C2_4 C1_4 N1_4 C4_4 -31.82(18) . . . . ?
Be1_1 C1_4 N1_4 C4_4 -157.96(15) . . . . ?
N1_4 C1_4 C2_4 C6_4 158.54(15) . . . . ?
Be1_1 C1_4 C2_4 C6_4 -73.98(19) . . . . ?
N1_4 C1_4 C2_4 C5_4 -79.03(17) . . . . ?
Be1_1 C1_4 C2_4 C5_4 48.45(19) . . . . ?
N1_4 C1_4 C2_4 C3_4 39.32(16) . . . . ?
Be1_1 C1_4 C2_4 C3_4 166.80(14) . . . . ?
C6_4 C2_4 C3_4 C4_4 -155.29(16) . . . . ?
C5_4 C2_4 C3_4 C4_4 84.07(18) . . . . ?
C1_4 C2_4 C3_4 C4_4 -35.29(19) . . . . ?
C1_5 N1_4 C4_4 C7_4 -79.1(2) . . . . ?
C1_4 N1_4 C4_4 C7_4 129.16(17) . . . . ?
C1_5 N1_4 C4_4 C8_4 42.2(2) . . . . ?
C1_4 N1_4 C4_4 C8_4 -109.46(19) . . . . ?
C1_5 N1_4 C4_4 C3_4 161.85(15) . . . . ?
C1_4 N1_4 C4_4 C3_4 10.1(2) . . . . ?
C2_4 C3_4 C4_4 N1_4 16.4(2) . . . . ?
C2_4 C3_4 C4_4 C7_4 -101.19(19) . . . . ?
C2_4 C3_4 C4_4 C8_4 139.80(17) . . . . ?
C1_4 N1_4 C1_5 C2_5 65.6(2) . . . . ?
C4_4 N1_4 C1_5 C2_5 -83.5(2) . . . . ?
C1_4 N1_4 C1_5 C6_5 -113.53(18) . . . . ?
C4_4 N1_4 C1_5 C6_5 97.4(2) . . . . ?
C6_5 C1_5 C2_5 C3_5 -1.9(2) . . . . ?
N1_4 C1_5 C2_5 C3_5 178.92(16) . . . . ?
C6_5 C1_5 C2_5 C7_5 176.48(16) . . . . ?
N1_4 C1_5 C2_5 C7_5 -2.7(3) . . . . ?
C1_5 C2_5 C3_5 C4_5 -0.4(3) . . . . ?
C7_5 C2_5 C3_5 C4_5 -178.88(18) . . . . ?
C2_5 C3_5 C4_5 C5_5 1.5(3) . . . . ?
C3_5 C4_5 C5_5 C6_5 -0.3(3) . . . . ?
C4_5 C5_5 C6_5 C1_5 -2.0(3) . . . . ?
C4_5 C5_5 C6_5 C10_5 174.10(19) . . . . ?
C2_5 C1_5 C6_5 C5_5 3.1(3) . . . . ?
N1_4 C1_5 C6_5 C5_5 -177.73(16) . . . . ?
C2_5 C1_5 C6_5 C10_5 -172.80(17) . . . . ?
N1_4 C1_5 C6_5 C10_5 6.4(3) . . . . ?
C3_5 C2_5 C7_5 C8_5 70.5(2) . . . . ?
C1_5 C2_5 C7_5 C8_5 -107.9(2) . . . . ?
C3_5 C2_5 C7_5 C9_5 -52.4(2) . . . . ?
C1_5 C2_5 C7_5 C9_5 129.12(19) . . . . ?
C5_5 C6_5 C10_5 C11_5 -59.2(2) . . . . ?
C1_5 C6_5 C10_5 C11_5 116.73(19) . . . . ?
C5_5 C6_5 C10_5 C12_5 62.2(2) . . . . ?
C1_5 C6_5 C10_5 C12_5 -121.8(2) . . . . ?
